data_4517025
loop_
_publ_author_name
'Kumalaputri, Angela J.'
'Randolph, Caelan'
'Otten, Edwin'
'Heeres, Hero J.'
'Deuss, Peter J.'

_publ_section_title
;
 Lewis Acid Catalyzed Conversion of 5-Hydroxymethylfurfural to
 1,2,4-Benzenetriol, an Overlooked Biobased Compound.
;
_journal_issue 3
_journal_name_full 'ACS sustainable chemistry &amp; engineering'
_journal_page_first 3419
_journal_page_last 3425
_journal_paper_doi 10.1021/acssuschemeng.7b03648
_journal_volume 6
_journal_year 2018
_chemical_formula_sum 'C12 H14 O8'
_chemical_formula_weight 286.23
_space_group_crystal_system monoclinic
_space_group_IT_number 13
_space_group_name_Hall '-P 2yac'
_space_group_name_H-M_alt 'P 1 2/n 1'
_atom_sites_solution_hydrogens mixed
_audit_creation_method SHELXL-2014/7
_cell_angle_alpha 90
_cell_angle_beta 94.163(4)
_cell_angle_gamma 90
_cell_formula_units_Z 2
_cell_length_a 3.8541(4)
_cell_length_b 6.0625(5)
_cell_length_c 24.554(2)
_cell_measurement_reflns_used 5785
_cell_measurement_temperature 100(2)
_cell_measurement_theta_max 27.12
_cell_measurement_theta_min 3.33
_cell_volume 572.20(9)
_computing_structure_refinement 'SHELXL-2014/7 (Sheldrick, 2014)'
_diffrn_ambient_temperature 100(2)
_diffrn_measured_fraction_theta_full 0.997
_diffrn_measured_fraction_theta_max 0.997
_diffrn_measurement_device_type 'Bruker APEX-II CCD'
_diffrn_measurement_method '\f and \w scans'
_diffrn_radiation_type MoK\a
_diffrn_radiation_wavelength 0.71073
_diffrn_reflns_av_R_equivalents 0.0282
_diffrn_reflns_av_unetI/netI 0.0183
_diffrn_reflns_Laue_measured_fraction_full 0.997
_diffrn_reflns_Laue_measured_fraction_max 0.997
_diffrn_reflns_limit_h_max 4
_diffrn_reflns_limit_h_min -4
_diffrn_reflns_limit_k_max 7
_diffrn_reflns_limit_k_min -7
_diffrn_reflns_limit_l_max 30
_diffrn_reflns_limit_l_min -30
_diffrn_reflns_number 9007
_diffrn_reflns_point_group_measured_fraction_full 0.997
_diffrn_reflns_point_group_measured_fraction_max 0.997
_diffrn_reflns_theta_full 25.242
_diffrn_reflns_theta_max 26.372
_diffrn_reflns_theta_min 3.328
_exptl_absorpt_coefficient_mu 0.142
_exptl_absorpt_correction_T_max 0.7455
_exptl_absorpt_correction_T_min 0.6364
_exptl_absorpt_correction_type multi-scan
_exptl_absorpt_process_details SADABS
_exptl_crystal_colour 'dark brown'
_exptl_crystal_density_diffrn 1.661
_exptl_crystal_description needle
_exptl_crystal_F_000 300
_exptl_crystal_size_max 0.71
_exptl_crystal_size_mid 0.14
_exptl_crystal_size_min 0.03
_refine_diff_density_max 0.529
_refine_diff_density_min -0.666
_refine_diff_density_rms 0.094
_refine_ls_extinction_method none
_refine_ls_goodness_of_fit_ref 1.039
_refine_ls_hydrogen_treatment mixed
_refine_ls_matrix_type full
_refine_ls_number_parameters 110
_refine_ls_number_reflns 1168
_refine_ls_number_restraints 7
_refine_ls_restrained_S_all 1.037
_refine_ls_R_factor_all 0.0712
_refine_ls_R_factor_gt 0.0668
_refine_ls_shift/su_max 0.006
_refine_ls_shift/su_mean 0.000
_refine_ls_structure_factor_coef Fsqd
_refine_ls_weighting_details 'w=1/[\s^2^(Fo^2^)+(0.0640P)^2^+2.9567P] where P=(Fo^2^+2Fc^2^)/3'
_refine_ls_weighting_scheme calc
_refine_ls_wR_factor_gt 0.1704
_refine_ls_wR_factor_ref 0.1729
_reflns_Friedel_coverage 0.000
_reflns_number_gt 1076
_reflns_number_total 1168
_reflns_threshold_expression 'I > 2\s(I)'
_cod_data_source_file sc7b03648_si_001.cif
_cod_data_source_block mo_molan465_0m_a
_cod_original_cell_volume 572.21(9)
_cod_original_sg_symbol_H-M 'P 2/n'
_cod_database_code 4517025
_shelx_shelxl_version_number 2014/7
_shelx_space_group_comment
;
The symmetry employed for this shelxl refinement is uniquely defined
by the following loop, which should always be used as a source of
symmetry information in preference to the above space-group names.
They are only intended as comments.
;

loop_
_space_group_symop_operation_xyz
'x, y, z'
'-x+1/2, y, -z+1/2'
'-x, -y, -z'
'x-1/2, -y, z-1/2'

loop_
_atom_site_label
_atom_site_type_symbol
_atom_site_fract_x
_atom_site_fract_y
_atom_site_fract_z
_atom_site_U_iso_or_equiv
_atom_site_adp_type
_atom_site_occupancy
_atom_site_site_symmetry_order
_atom_site_calc_flag
_atom_site_refinement_flags_posn
_atom_site_refinement_flags_adp
_atom_site_refinement_flags_occupancy
O1 O 1.0322(6) 0.9278(4) 0.29659(9) 0.0124(5) Uani 1 1 d D . .
H1' H 1.157(17) 0.892(13) 0.271(2) 0.019 Uiso 0.5 1 d D U P
H1" H 1.11(2) 0.999(12) 0.324(2) 0.019 Uiso 0.5 1 d D U P
O2 O 0.5841(6) 0.5330(4) 0.44628(9) 0.0144(5) Uani 1 1 d . . .
H2 H 0.6750 0.6393 0.4640 0.022 Uiso 1 1 calc R U .
O3 O 0.3684(6) 0.2040(4) 0.37881(9) 0.0140(5) Uani 1 1 d D . .
H3' H 0.30(2) 0.222(14) 0.4099(15) 0.021 Uiso 0.5 1 d D U P
H3" H 0.32(2) 0.122(11) 0.352(2) 0.021 Uiso 0.5 1 d D U P
C1 C 0.7271(7) 0.5838(5) 0.27975(11) 0.0090(6) Uani 1 1 d . . .
C2 C 0.8519(7) 0.7500(5) 0.31542(12) 0.0090(6) Uani 1 1 d . . .
C3 C 0.8054(7) 0.7375(5) 0.37116(12) 0.0100(6) Uani 1 1 d . . .
H3 H 0.8874 0.8532 0.3948 0.012 Uiso 1 1 calc R U .
C4 C 0.6400(8) 0.5568(5) 0.39211(12) 0.0099(6) Uani 1 1 d . . .
C5 C 0.5244(7) 0.3852(5) 0.35739(12) 0.0095(6) Uani 1 1 d . . .
C6 C 0.5715(7) 0.4003(5) 0.30253(12) 0.0088(6) Uani 1 1 d . . .
H6 H 0.4957 0.2819 0.2793 0.011 Uiso 1 1 calc R U .
O1W O 0.9304(6) 0.8007(4) 0.52055(9) 0.0193(6) Uani 1 1 d D . .
H1W H 0.745(7) 0.883(6) 0.5149(15) 0.029 Uiso 1 1 d D U .
H2W H 0.966(10) 0.710(6) 0.4944(12) 0.029 Uiso 1 1 d D U .

loop_
_atom_site_aniso_label
_atom_site_aniso_U_11
_atom_site_aniso_U_22
_atom_site_aniso_U_33
_atom_site_aniso_U_23
_atom_site_aniso_U_13
_atom_site_aniso_U_12
O1 0.0137(11) 0.0117(11) 0.0123(11) -0.0013(9) 0.0037(8) -0.0054(9)
O2 0.0198(12) 0.0162(12) 0.0077(10) -0.0006(9) 0.0029(8) -0.0058(10)
O3 0.0179(11) 0.0124(12) 0.0122(11) 0.0003(9) 0.0044(9) -0.0053(10)
C1 0.0061(13) 0.0113(15) 0.0094(15) 0.0007(11) 0.0002(10) 0.0011(11)
C2 0.0059(13) 0.0078(14) 0.0133(14) 0.0009(11) 0.0004(10) 0.0008(11)
C3 0.0086(14) 0.0093(15) 0.0119(14) -0.0009(11) -0.0005(11) 0.0001(11)
C4 0.0098(14) 0.0110(15) 0.0090(14) 0.0002(11) 0.0018(10) 0.0023(12)
C5 0.0073(13) 0.0083(14) 0.0128(14) 0.0011(11) 0.0005(11) -0.0007(11)
C6 0.0072(13) 0.0076(14) 0.0114(14) -0.0021(11) -0.0009(10) -0.0014(11)
O1W 0.0224(13) 0.0198(13) 0.0161(11) -0.0010(10) 0.0042(9) -0.0030(10)

loop_
_atom_type_symbol
_atom_type_description
_atom_type_scat_dispersion_real
_atom_type_scat_dispersion_imag
_atom_type_scat_source
C C 0.0033 0.0016 'International Tables Vol C Tables 4.2.6.8 and 6.1.1.4'
H H 0.0000 0.0000 'International Tables Vol C Tables 4.2.6.8 and 6.1.1.4'
O O 0.0106 0.0060 'International Tables Vol C Tables 4.2.6.8 and 6.1.1.4'

loop_
_geom_angle_atom_site_label_1
_geom_angle_atom_site_label_2
_geom_angle_atom_site_label_3
_geom_angle
_geom_angle_site_symmetry_3
C2 O1 H1' 112(6) .
C2 O1 H1" 107(6) .
H1' O1 H1" 122(8) .
C4 O2 H2 109.5 .
C5 O3 H3' 115(6) .
C5 O3 H3" 104(6) .
H3' O3 H3" 137(8) .
C2 C1 C6 117.4(3) .
C2 C1 C1 123.8(2) 2_655
C6 C1 C1 118.6(2) 2_655
O1 C2 C3 118.3(3) .
O1 C2 C1 120.8(3) .
C3 C2 C1 120.9(3) .
C4 C3 C2 120.2(3) .
C4 C3 H3 119.9 .
C2 C3 H3 119.9 .
O2 C4 C3 123.6(3) .
O2 C4 C5 116.6(3) .
C3 C4 C5 119.8(3) .
C6 C5 O3 121.3(3) .
C6 C5 C4 119.3(3) .
O3 C5 C4 119.4(3) .
C5 C6 C1 122.3(3) .
C5 C6 H6 118.8 .
C1 C6 H6 118.8 .
H1W O1W H2W 114.7(18) .

loop_
_geom_bond_atom_site_label_1
_geom_bond_atom_site_label_2
_geom_bond_distance
_geom_bond_site_symmetry_2
O1 C2 1.380(4) .
O1 H1' 0.841(10) .
O1 H1" 0.837(11) .
O2 C4 1.371(4) .
O2 H2 0.8400 .
O3 C5 1.375(4) .
O3 H3' 0.840(10) .
O3 H3" 0.838(10) .
C1 C2 1.397(4) .
C1 C6 1.400(4) .
C1 C1 1.484(5) 2_655
C2 C3 1.395(4) .
C3 C4 1.385(4) .
C3 H3 0.9500 .
C4 C5 1.397(4) .
C5 C6 1.375(4) .
C6 H6 0.9500 .
O1W H1W 0.874(10) .
O1W H2W 0.866(10) .
